data_9000716
loop_
_publ_author_name
'Winter, J. K.'
'Ghose, S.'

_publ_section_title
;
 Thermal expansion and high-temperature crystal chemistry of the Al2SiO5
 polymorphs
 T = 400 deg C
;
_journal_name_full 'American Mineralogist'
_journal_page_first 573
_journal_page_last 586
_journal_volume 64
_journal_year 1979
_chemical_formula_sum 'Al2 O5 Si'
_chemical_name_mineral Andalusite
_space_group_IT_number 58
_symmetry_space_group_name_Hall '-P 2 2n'
_symmetry_space_group_name_H-M 'P n n m'
_cell_angle_alpha 90
_cell_angle_beta 90
_cell_angle_gamma 90
_cell_formula_units_Z 4
_cell_length_a 7.8355
_cell_length_b 7.9289
_cell_length_c 5.5611
_cell_volume 345.494
_database_code_amcsd 0000729
_diffrn_ambient_temperature 673.15
_exptl_crystal_density_diffrn 3.115
_cod_original_formula_sum 'Al2 Si O5'
_cod_database_code 9000716

loop_
_space_group_symop_operation_xyz
x,y,z
1/2+x,1/2-y,1/2+z
1/2-x,1/2+y,1/2-z
1/2-x,1/2+y,1/2+z
1/2+x,1/2-y,1/2-z
x,y,-z
-x,-y,z
-x,-y,-z

loop_
_atom_site_aniso_label
_atom_site_aniso_U_11
_atom_site_aniso_U_22
_atom_site_aniso_U_33
_atom_site_aniso_U_12
_atom_site_aniso_U_13
_atom_site_aniso_U_23
Al1 0.01617 0.01465 0.00627 0.00472 0.00000 0.00000
Al2 0.00653 0.01178 0.00846 -0.00031 0.00000 0.00000
Si 0.00622 0.01051 0.00721 0.00000 0.00000 0.00000
Oa 0.00809 0.01433 0.00893 -0.00283 0.00000 0.00000
Ob 0.00715 0.01242 0.02554 0.00063 0.00000 0.00000
Oc 0.01244 0.01210 0.00862 -0.00189 0.00000 0.00000
Od 0.01182 0.01656 0.00909 -0.00252 -0.00243 0.00246

loop_
_atom_site_label
_atom_site_fract_x
_atom_site_fract_y
_atom_site_fract_z
_atom_site_type_symbol
_atom_site_attached_hydrogens
Al1 0.00000 0.00000 0.24190 Al 0
Al2 0.37130 0.13960 0.50000 Al 0
Si 0.24610 0.25340 0.00000 Si 0
Oa 0.42390 0.36410 0.00000 O 0
Ob 0.10320 0.40040 0.00000 O 0
Oc 0.42430 0.36290 0.50000 O 0
Od 0.23200 0.13560 0.23920 O 0

loop_
_cod_changelog_entry_id
_cod_changelog_entry_author
_cod_changelog_entry_date
_cod_changelog_entry_text
1
;cod-tools version 3.8.0
Id: cif_guess_AMCSD_atom_types 9581 2023-05-17 12:35:41Z saulius
;
2023-05-18T08:39:15+03:00
;Derived atom types and hydrogen counts
from atom names that follow the AMCSD naming convention
(Wat == water, O-H == hydroxyl).
;

loop_
_cod_related_entry_id
_cod_related_entry_database
_cod_related_entry_code
1 AMCSD 0000729
